data_1541349
loop_
_publ_author_name
'Olofsson, O.'

_publ_section_title
;
 The crystal structures of Cu P2 and Ag P2 with some phase analytical data
 of the Cu-P and Ag-P systems
;
_journal_name_full 'Acta Chemica Scandinavica (1-27,1973-42,1988)'
_journal_page_first 229
_journal_page_last 241
_journal_volume 19
_journal_year 1965
_chemical_formula_sum 'Cu P2'
_space_group_IT_number 14
_symmetry_space_group_name_Hall '-P 2ybc'
_symmetry_space_group_name_H-M 'P 1 21/c 1'
_cell_angle_alpha 90
_cell_angle_beta 112.68
_cell_angle_gamma 90
_cell_formula_units_Z 4
_cell_length_a 5.802
_cell_length_b 4.807
_cell_length_c 7.525
_cell_volume 193.645
_citation_journal_id_ASTM ACSAA4
_cod_data_source_file Olofsson_ACSAA4_1965_241.cif
_cod_data_source_block Cu1P2
_cod_original_cell_volume 193.6449
_cod_original_formula_sum 'Cu1 P2'
_cod_database_code 1541349

loop_
_symmetry_equiv_pos_as_xyz
x,y,z
-x,y+1/2,-z+1/2
-x,-y,-z
x,-y-1/2,z-1/2

loop_
_atom_site_label
_atom_site_type_symbol
_atom_site_fract_x
_atom_site_fract_y
_atom_site_fract_z
_atom_site_occupancy
_atom_site_U_iso_or_equiv
P2 P 0.4066 0.1147 0.5805 1 0.0
Cu1 Cu 0.1435 0.4605 0.4158 1 0.0
P1 P 0.2493 0.7788 0.6989 1 0.0
